data_7237038
loop_
_publ_author_name
'Wang, Chengyuan'
'Nakamura, Hiroshi'
'Sugino, Hiroyoshi'
'Takimiya, Kazuo'

_publ_section_title
;
 Thiacycle-fused benzo[1,2-b:4,5-b&#x2032;]dithiophenes (BDTs): synthesis,
 packing, molecular orientation and semiconducting properties
;
_journal_issue 14
_journal_name_full 'Journal of Materials Chemistry C'
_journal_page_first 3604
_journal_paper_doi 10.1039/C7TC05317G
_journal_volume 6
_journal_year 2018
_chemical_formula_moiety 'C14 H10 S6'
_chemical_formula_sum 'C14 H10 S6'
_chemical_formula_weight 370.59
_space_group_crystal_system orthorhombic
_space_group_IT_number 61
_space_group_name_Hall '-P 2ac 2ab'
_space_group_name_H-M_alt 'P b c a'
_atom_sites_solution_hydrogens geom
_atom_sites_solution_primary direct
_atom_sites_solution_secondary difmap
_audit_update_record
;
2017-11-20 deposited with the CCDC.
2017-12-14 downloaded from the CCDC.
;
_cell_angle_alpha 90.0000
_cell_angle_beta 90.0000
_cell_angle_gamma 90.0000
_cell_formula_units_Z 4
_cell_length_a 12.6401(2)
_cell_length_b 8.67732(18)
_cell_length_c 13.7311(3)
_cell_measurement_reflns_used 13318
_cell_measurement_temperature 100
_cell_measurement_theta_max 68.28
_cell_measurement_theta_min 3.22
_cell_volume 1506.06(5)
_computing_cell_refinement 'RAPID AUTO'
_computing_data_collection 'RAPID AUTO (Rigaku, ????)'
_computing_data_reduction 'RAPID AUTO'
_computing_molecular_graphics 'CrystalStructure 4.2'
_computing_publication_material 'CrystalStructure 4.2 (Rigaku, 2015)'
_computing_structure_refinement 'SHELXL Version 2014/7 (Sheldrick, 2008)'
_computing_structure_solution 'SIR92 (Altomare, et al., 1994)'
_diffrn_ambient_temperature 100
_diffrn_detector_area_resol_mean 10.000
_diffrn_measured_fraction_theta_full 0.997
_diffrn_measured_fraction_theta_max 0.997
_diffrn_measurement_device_type 'Rigaku R-AXIS RAPID'
_diffrn_measurement_method \w
_diffrn_radiation_type 'Cu K\a'
_diffrn_radiation_wavelength 1.54187
_diffrn_reflns_av_R_equivalents 0.1092
_diffrn_reflns_Laue_measured_fraction_full 0.997
_diffrn_reflns_Laue_measured_fraction_max 0.997
_diffrn_reflns_limit_h_max 15
_diffrn_reflns_limit_h_min -15
_diffrn_reflns_limit_k_max 9
_diffrn_reflns_limit_k_min -10
_diffrn_reflns_limit_l_max 16
_diffrn_reflns_limit_l_min -16
_diffrn_reflns_number 24571
_diffrn_reflns_point_group_measured_fraction_full 0.997
_diffrn_reflns_point_group_measured_fraction_max 0.997
_diffrn_reflns_theta_full 67.687
_diffrn_reflns_theta_max 68.197
_diffrn_reflns_theta_min 6.447
_diffrn_standards_number 0
_exptl_absorpt_coefficient_mu 8.251
_exptl_absorpt_correction_T_max 0.438
_exptl_absorpt_correction_T_min 0.314
_exptl_absorpt_correction_type multi-scan
_exptl_absorpt_process_details 'ABSCOR (Rigaku, 1995)'
_exptl_crystal_colour yellow
_exptl_crystal_density_diffrn 1.634
_exptl_crystal_density_method 'not measured'
_exptl_crystal_description block
_exptl_crystal_F_000 760.00
_exptl_crystal_size_max 0.500
_exptl_crystal_size_mid 0.100
_exptl_crystal_size_min 0.100
_refine_diff_density_max 0.55
_refine_diff_density_min -0.36
_refine_ls_extinction_coef 0.0039(7)
_refine_ls_extinction_method SHELXL
_refine_ls_goodness_of_fit_ref 1.053
_refine_ls_hydrogen_treatment constr
_refine_ls_number_parameters 92
_refine_ls_number_reflns 1381
_refine_ls_number_restraints 0
_refine_ls_R_factor_all 0.0567
_refine_ls_R_factor_gt 0.0515
_refine_ls_shift/su_max 0.001
_refine_ls_structure_factor_coef Fsqd
_refine_ls_weighting_details 'w = 1/[\s^2^(Fo^2^)+(0.0925P)^2^+0.1979P] where P=(Fo^2^+2Fc^2^)/3'
_refine_ls_weighting_scheme calc
_refine_ls_wR_factor_gt 0.1362
_refine_ls_wR_factor_ref 0.1401
_reflns_Friedel_coverage 0.000
_reflns_number_gt 1163
_reflns_number_total 1381
_reflns_threshold_expression F^2^>2.0\s(F^2^)
_cod_data_source_file c7tc05317g2.cif
_cod_data_source_block 160412-DTBDT
_cod_database_code 7237038

loop_
_space_group_symop_id
_space_group_symop_operation_xyz
1 +X,+Y,+Z
2 1/2+X,1/2-Y,-Z
3 -X,1/2+Y,1/2-Z
4 1/2-X,-Y,1/2+Z
5 -X,-Y,-Z
6 -1/2-X,-1/2+Y,+Z
7 +X,-1/2-Y,-1/2+Z
8 -1/2+X,+Y,-1/2-Z

loop_
_atom_site_label
_atom_site_type_symbol
_atom_site_fract_x
_atom_site_fract_y
_atom_site_fract_z
_atom_site_U_iso_or_equiv
_atom_site_adp_type
_atom_site_occupancy
_atom_site_site_symmetry_order
_atom_site_calc_flag
_atom_site_refinement_flags_posn
_atom_site_refinement_flags_adp
S1 S 0.33634(6) 0.74476(9) -0.06818(6) 0.0481(3) Uani 1 1 d . .
S2 S 0.66267(6) 0.84517(10) -0.13766(6) 0.0560(4) Uani 1 1 d . .
S3 S 0.41392(7) 1.02337(11) -0.17272(6) 0.0640(4) Uani 1 1 d . .
C4 C 0.3924(2) 0.4669(3) 0.02166(19) 0.0415(7) Uani 1 1 d . .
H4 H 0.3203 0.4456 0.0359 0.050 Uiso 1 1 calc R U
C5 C 0.4720(2) 0.3653(3) 0.04880(18) 0.0393(6) Uani 1 1 d . .
C6 C 0.42140(19) 0.5999(3) -0.02660(19) 0.0404(6) Uani 1 1 d . .
C7 C 0.5374(2) 0.7806(3) -0.10046(19) 0.0434(7) Uani 1 1 d . .
C8 C 0.4434(2) 0.8498(3) -0.1145(2) 0.0473(7) Uani 1 1 d . .
C9 C 0.6279(3) 1.0055(4) -0.2143(3) 0.0615(9) Uani 1 1 d . .
H9A H 0.6922 1.0674 -0.2272 0.074 Uiso 1 1 calc R U
H9B H 0.6022 0.9656 -0.2776 0.074 Uiso 1 1 calc R U
C10 C 0.5432(3) 1.1101(4) -0.1707(2) 0.0657(10) Uani 1 1 d . .
H10A H 0.5412 1.2080 -0.2077 0.079 Uiso 1 1 calc R U
H10B H 0.5625 1.1347 -0.1025 0.079 Uiso 1 1 calc R U

loop_
_atom_site_aniso_label
_atom_site_aniso_U_11
_atom_site_aniso_U_22
_atom_site_aniso_U_33
_atom_site_aniso_U_23
_atom_site_aniso_U_13
_atom_site_aniso_U_12
S1 0.0432(5) 0.0533(6) 0.0477(5) 0.0050(3) 0.0004(3) 0.0054(3)
S2 0.0490(5) 0.0594(6) 0.0594(6) 0.0155(4) 0.0028(3) -0.0060(3)
S3 0.0644(6) 0.0608(6) 0.0670(7) 0.0207(4) -0.0014(4) 0.0088(4)
C4 0.0373(13) 0.0504(17) 0.0368(14) -0.0025(11) 0.0022(10) -0.0031(11)
C5 0.0432(15) 0.0423(16) 0.0322(13) -0.0023(11) 0.0007(10) -0.0045(11)
C6 0.0398(14) 0.0469(16) 0.0344(13) -0.0034(12) -0.0018(10) 0.0027(11)
C7 0.0489(15) 0.0476(16) 0.0339(13) -0.0004(12) 0.0014(11) -0.0025(12)
C8 0.0530(17) 0.0519(18) 0.0369(14) 0.0033(13) 0.0017(12) 0.0018(13)
C9 0.0642(19) 0.068(2) 0.0520(19) 0.0212(16) -0.0024(16) -0.0107(17)
C10 0.082(3) 0.055(2) 0.061(2) 0.0138(16) -0.0151(17) -0.0086(18)

loop_
_atom_type_symbol
_atom_type_description
_atom_type_scat_dispersion_real
_atom_type_scat_dispersion_imag
_atom_type_scat_source
C C 0.0181 0.0091
;
International Tables for Crystallography
(Vol. C, Tables 4.2.6.8 and 6.1.1.4)
;
H H 0.0000 0.0000
;
International Tables for Crystallography
(Vol. C, Table 6.1.1.4)
;
S S 0.3331 0.5567
;
International Tables for Crystallography
(Vol. C, Tables 4.2.6.8 and 6.1.1.4)
;

loop_
_geom_angle_atom_site_label_1
_geom_angle_atom_site_label_2
_geom_angle_atom_site_label_3
_geom_angle
_geom_angle_site_symmetry_1
_geom_angle_site_symmetry_3
C6 S1 C8 91.01(14) . .
C7 S2 C9 101.34(15) . .
C8 S3 C10 99.22(15) . .
C6 C4 C5 117.9(2) . .
C6 C4 H4 121.1 . .
C5 C4 H4 121.1 . .
C4 C5 C6 119.8(3) . 5_665
C4 C5 C7 128.5(2) . 5_665
C6 C5 C7 111.6(2) 5_665 5_665
C4 C6 C5 122.3(2) . 5_665
C4 C6 S1 126.5(2) . .
C5 C6 S1 111.2(2) 5_665 .
C8 C7 C5 112.6(2) . 5_665
C8 C7 S2 127.8(2) . .
C5 C7 S2 119.6(2) 5_665 .
C7 C8 S3 129.7(2) . .
C7 C8 S1 113.5(2) . .
S3 C8 S1 116.78(17) . .
C10 C9 S2 113.7(2) . .
C10 C9 H9A 108.8 . .
S2 C9 H9A 108.8 . .
C10 C9 H9B 108.8 . .
S2 C9 H9B 108.8 . .
H9A C9 H9B 107.7 . .
C9 C10 S3 112.4(3) . .
C9 C10 H10A 109.1 . .
S3 C10 H10A 109.1 . .
C9 C10 H10B 109.1 . .
S3 C10 H10B 109.1 . .
H10A C10 H10B 107.8 . .

loop_
_geom_bond_atom_site_label_1
_geom_bond_atom_site_label_2
_geom_bond_distance
_geom_bond_site_symmetry_2
S1 C6 1.750(3) .
S1 C8 1.751(3) .
S2 C7 1.755(3) .
S2 C9 1.800(3) .
S3 C8 1.746(3) .
S3 C10 1.800(4) .
C4 C6 1.380(4) .
C4 C5 1.389(4) .
C4 H4 0.9500 .
C5 C6 1.414(3) 5_665
C5 C7 1.457(4) 5_665
C6 C5 1.414(3) 5_665
C7 C8 1.345(4) .
C7 C5 1.457(4) 5_665
C9 C10 1.526(5) .
C9 H9A 0.9900 .
C9 H9B 0.9900 .
C10 H10A 0.9900 .
C10 H10B 0.9900 .

loop_
_geom_torsion_atom_site_label_1
_geom_torsion_atom_site_label_2
_geom_torsion_atom_site_label_3
_geom_torsion_atom_site_label_4
_geom_torsion
_geom_torsion_site_symmetry_1
_geom_torsion_site_symmetry_4
C6 C4 C5 C6 -0.1(4) . 5_665
C6 C4 C5 C7 179.5(3) . 5_665
C5 C4 C6 C5 0.1(4) . 5_665
C5 C4 C6 S1 179.9(2) . .
C8 S1 C6 C4 -179.9(3) . .
C8 S1 C6 C5 0.0(2) . 5_665
C9 S2 C7 C8 -9.1(3) . .
C9 S2 C7 C5 170.1(2) . 5_665
C5 C7 C8 S3 -179.4(2) 5_665 .
S2 C7 C8 S3 -0.2(5) . .
C5 C7 C8 S1 -0.6(3) 5_665 .
S2 C7 C8 S1 178.61(16) . .
C10 S3 C8 C7 -18.4(3) . .
C10 S3 C8 S1 162.8(2) . .
C6 S1 C8 C7 0.4(2) . .
C6 S1 C8 S3 179.35(19) . .
C7 S2 C9 C10 44.9(3) . .
S2 C9 C10 S3 -73.1(3) . .
C8 S3 C10 C9 53.4(2) . .
